data_4113909
loop_
_publ_author_name
'Rachel K. O'Reilly'
'Vernon C. Gibson'
'Andrew J. P. White'
'David J. Williams'

_publ_section_title
;
 Design of Highly Active Iron-Based Catalysts for Atom Transfer Radical
 Polymerization: Tridentate Salicylaldiminato Ligands Affording near Ideal
 Nernstian Behavior
;
_journal_name_full 'Journal of the American Chemical Society'
_journal_page_first 8450
_journal_page_last 8451
_journal_paper_doi 10.1021/ja035458q
_journal_volume 125
_journal_year 2003
_chemical_formula_sum 'C19 H31 Cl2 Fe N2 O'
_chemical_formula_weight 430.21
_chemical_name_systematic
; 
 ? 
;
_space_group_IT_number 14
_symmetry_cell_setting monoclinic
_symmetry_space_group_name_Hall '-P 2yn'
_symmetry_space_group_name_H-M 'P 1 21/n 1'
_atom_sites_solution_hydrogens geom
_atom_sites_solution_primary direct
_atom_sites_solution_secondary difmap
_audit_creation_method SHELXL
_cell_angle_alpha 90.00
_cell_angle_beta 94.34(2)
_cell_angle_gamma 90.00
_cell_formula_units_Z 4
_cell_length_a 9.838(3)
_cell_length_b 9.458(2)
_cell_length_c 23.703(5)
_cell_measurement_reflns_used 24
_cell_measurement_temperature 183(2)
_cell_measurement_theta_max 25.36
_cell_measurement_theta_min 4.75
_cell_volume 2199.2(9)
_computing_cell_refinement 'Siemens XSCANS'
_computing_data_collection 'Siemens XSCANS'
_computing_data_reduction 'Siemens SHELXTL'
_computing_molecular_graphics 'Siemens SHELXTL'
_computing_publication_material 'Siemens SHELXTL'
_computing_structure_refinement 'SHELXL-93 (Sheldrick, 1993)'
_computing_structure_solution 'SHELXS-86 (Sheldrick, 1990)'
_diffrn_ambient_temperature 183(2)
_diffrn_measurement_device 'Siemens P4'
_diffrn_measurement_method '\w scans'
_diffrn_radiation_monochromator graphite
_diffrn_radiation_source 'fine-focus sealed tube'
_diffrn_radiation_type CuK\a
_diffrn_radiation_wavelength 1.54178
_diffrn_reflns_av_R_equivalents 0.0771
_diffrn_reflns_av_sigmaI/netI 0.0775
_diffrn_reflns_limit_h_max 11
_diffrn_reflns_limit_h_min 0
_diffrn_reflns_limit_k_max 0
_diffrn_reflns_limit_k_min -10
_diffrn_reflns_limit_l_max 26
_diffrn_reflns_limit_l_min -26
_diffrn_reflns_number 3218
_diffrn_reflns_theta_max 59.98
_diffrn_reflns_theta_min 3.74
_diffrn_standards_interval_count 97
_diffrn_standards_number 3
_exptl_absorpt_coefficient_mu 7.796
_exptl_absorpt_correction_T_max 0.9966
_exptl_absorpt_correction_T_min 0.7822
_exptl_absorpt_correction_type 'Lamina [1 0 1]'
_exptl_crystal_colour Red
_exptl_crystal_density_diffrn 1.299
_exptl_crystal_description needles
_exptl_crystal_F_000 908
_exptl_crystal_size_max 0.73
_exptl_crystal_size_mid 0.07
_exptl_crystal_size_min 0.01
_refine_diff_density_max 0.382
_refine_diff_density_min -0.337
_refine_diff_density_rms 0.072
_refine_ls_extinction_coef 0.00029(9)
_refine_ls_extinction_expression Fc^*^=kFc[1+0.001xFc^2^\l^3^/sin(2\q)]^-1/4^
_refine_ls_extinction_method SHELXL
_refine_ls_goodness_of_fit_all 1.039
_refine_ls_goodness_of_fit_obs 1.110
_refine_ls_matrix_type full
_refine_ls_number_parameters 239
_refine_ls_number_reflns 2741
_refine_ls_number_restraints 30
_refine_ls_restrained_S_all 1.089
_refine_ls_restrained_S_obs 1.108
_refine_ls_R_factor_all 0.0962
_refine_ls_R_factor_obs 0.0555
_refine_ls_shift/esd_max 0.000
_refine_ls_shift/esd_mean 0.000
_refine_ls_structure_factor_coef Fsqd
_refine_ls_weighting_details 'w=1/[\s^2^(Fo^2^)+(0.0608P)^2^+0.1800P] where P=(Fo^2^+2Fc^2^)/3'
_refine_ls_weighting_scheme calc
_refine_ls_wR_factor_all 0.1400
_refine_ls_wR_factor_obs 0.1163
_reflns_number_observed 2055
_reflns_number_total 2994
_reflns_observed_criterion >2sigma(I)
_cod_data_source_file ja035458qrom20030408_065346.cif
_cod_data_source_block Compound4a
_cod_depositor_comments
;
The following automatic conversions were performed:

'_refine_ls_weighting_scheme' value 'calc
w=1/[\s^2^(Fo^2^)+(0.0608P)^2^+0.1800P] where P=(Fo^2^+2Fc^2^)/3' was
changed to 'calc'. New tag '_refine_ls_weighting_details' was
created. The value of the new tag was set to
'w=1/[\s^2^(Fo^2^)+(0.0608P)^2^+0.1800P] where P=(Fo^2^+2Fc^2^)/3'.

Automatic conversion script
Id: cif_fix_values 3143 2015-03-26 13:38:13Z robertas 
;
_cod_original_cell_volume 2199.1(9)
_cod_original_formula_sum 'C19 H31 N2 O Cl2 Fe'
_cod_database_code 4113909

loop_
_symmetry_equiv_pos_as_xyz
'x, y, z'
'-x+1/2, y+1/2, -z+1/2'
'-x, -y, -z'
'x-1/2, -y-1/2, z-1/2'

loop_
_atom_site_aniso_label
_atom_site_aniso_U_11
_atom_site_aniso_U_22
_atom_site_aniso_U_33
_atom_site_aniso_U_23
_atom_site_aniso_U_13
_atom_site_aniso_U_12
Fe 0.0246(4) 0.0315(4) 0.0250(4) 0.0026(4) 0.0050(3) 0.0013(4)
Cl1 0.0488(9) 0.0373(8) 0.0773(11) 0.0143(8) 0.0234(8) 0.0119(7)
Cl2 0.0398(7) 0.0426(8) 0.0387(7) -0.0017(6) 0.0009(5) -0.0095(7)
O1 0.026(2) 0.057(3) 0.025(2) 0.002(2) 0.0011(14) 0.000(2)
C1 0.025(2) 0.030(3) 0.028(3) 0.002(2) 0.004(2) -0.002(2)
C2 0.020(2) 0.032(3) 0.025(2) -0.003(2) 0.004(2) -0.002(2)
C3 0.036(3) 0.030(3) 0.024(3) 0.002(2) 0.006(2) 0.001(2)
C4 0.035(3) 0.034(3) 0.027(3) -0.003(2) -0.001(2) -0.004(2)
C5 0.025(3) 0.036(3) 0.028(3) 0.002(2) 0.002(2) 0.004(2)
C6 0.028(3) 0.029(3) 0.026(3) 0.002(2) 0.003(2) 0.001(2)
C7 0.025(3) 0.030(3) 0.035(3) 0.005(2) 0.002(2) 0.001(2)
N7 0.023(2) 0.043(3) 0.027(2) 0.004(2) 0.006(2) 0.005(2)
C8 0.030(3) 0.054(4) 0.034(3) 0.002(3) 0.011(2) 0.008(3)
C9 0.038(3) 0.033(3) 0.032(3) -0.001(2) 0.009(2) 0.004(3)
N10 0.031(2) 0.030(2) 0.028(2) -0.001(2) 0.004(2) -0.003(2)
C11 0.038(3) 0.031(3) 0.058(4) 0.002(3) 0.016(3) -0.010(3)
C12 0.042(3) 0.063(4) 0.028(3) 0.005(3) 0.003(2) -0.004(3)
C13 0.022(2) 0.045(3) 0.032(3) -0.008(3) 0.005(2) 0.003(3)
C14 0.031(3) 0.063(4) 0.037(3) -0.001(3) 0.003(2) 0.012(3)
C15 0.029(3) 0.046(4) 0.050(4) -0.016(3) 0.005(3) -0.008(3)
C16 0.028(3) 0.067(4) 0.044(3) -0.012(3) 0.012(2) -0.001(3)
C17 0.047(3) 0.050(4) 0.024(3) -0.002(3) -0.004(2) 0.005(3)
C18 0.080(6) 0.077(6) 0.032(4) 0.019(4) -0.002(4) -0.005(5)
C19 0.108(8) 0.064(6) 0.032(4) -0.015(4) -0.012(5) 0.021(6)
C20 0.047(5) 0.156(11) 0.029(4) -0.011(5) -0.011(4) 0.028(6)

loop_
_atom_site_label
_atom_site_type_symbol
_atom_site_fract_x
_atom_site_fract_y
_atom_site_fract_z
_atom_site_U_iso_or_equiv
_atom_site_thermal_displace_type
_atom_site_occupancy
_atom_site_calc_flag
_atom_site_refinement_flags
_atom_site_disorder_group
Fe Fe 0.62349(8) 0.74181(9) 0.05499(3) 0.0269(2) Uani 1 d . .
Cl1 Cl 0.7009(2) 0.5223(2) 0.07173(8) 0.0535(4) Uani 1 d . .
Cl2 Cl 0.73835(15) 0.9047(2) 0.10650(6) 0.0405(4) Uani 1 d . .
O1 O 0.7052(4) 0.7696(5) -0.01363(14) 0.0359(9) Uani 1 d . .
C1 C 0.6636(5) 0.7754(5) -0.0678(2) 0.0274(11) Uani 1 d . .
C2 C 0.7589(5) 0.7698(6) -0.1104(2) 0.0256(11) Uani 1 d . .
C3 C 0.7057(6) 0.7738(6) -0.1661(2) 0.0295(12) Uani 1 d . .
H3A H 0.7684(6) 0.7690(6) -0.1947(2) 0.035 Uiso 1 calc R .
C4 C 0.5670(6) 0.7845(6) -0.1839(2) 0.0324(12) Uani 1 d . .
C5 C 0.4771(5) 0.7935(6) -0.1423(2) 0.0299(12) Uani 1 d . .
H5A H 0.3824(5) 0.8032(6) -0.1526(2) 0.036 Uiso 1 calc R .
C6 C 0.5239(5) 0.7886(5) -0.0844(2) 0.0275(11) Uani 1 d . .
C7 C 0.4233(5) 0.8063(6) -0.0441(2) 0.0297(12) Uani 1 d . .
H7A H 0.3318(5) 0.8197(6) -0.0589(2) 0.036 Uiso 1 calc R .
N7 N 0.4449(4) 0.8059(5) 0.0105(2) 0.0308(10) Uani 1 d . .
C8 C 0.3254(6) 0.8350(7) 0.0423(2) 0.0387(14) Uani 1 d . .
H8A H 0.2545(6) 0.7621(7) 0.0339(2) 0.046 Uiso 1 calc R .
H8B H 0.2864(6) 0.9285(7) 0.0316(2) 0.046 Uiso 1 calc R .
C9 C 0.3725(6) 0.8328(6) 0.1050(2) 0.0339(12) Uani 1 d . .
H9A H 0.4217(6) 0.9215(6) 0.1154(2) 0.041 Uiso 1 calc R .
H9B H 0.2926(6) 0.8258(6) 0.1278(2) 0.041 Uiso 1 calc R .
N10 N 0.4633(5) 0.7109(5) 0.1168(2) 0.0296(10) Uani 1 d . .
C11 C 0.3889(6) 0.5772(6) 0.1064(3) 0.0415(14) Uani 1 d . .
H11A H 0.4510(6) 0.4975(6) 0.1145(3) 0.062 Uiso 1 calc R .
H11B H 0.3527(6) 0.5732(6) 0.0668(3) 0.062 Uiso 1 calc R .
H11C H 0.3134(6) 0.5719(6) 0.1311(3) 0.062 Uiso 1 calc R .
C12 C 0.5177(6) 0.7146(8) 0.1764(2) 0.044(2) Uani 1 d . .
H12A H 0.5675(6) 0.8033(8) 0.1838(2) 0.066 Uiso 1 calc R .
H12B H 0.5796(6) 0.6345(8) 0.1840(2) 0.066 Uiso 1 calc R .
H12C H 0.4423(6) 0.7086(8) 0.2010(2) 0.066 Uiso 1 calc R .
C13 C 0.9126(5) 0.7601(7) -0.0932(2) 0.0329(12) Uani 1 d . .
C14 C 0.9434(6) 0.6217(7) -0.0606(3) 0.043(2) Uani 1 d . .
H14A H 0.9141(6) 0.5411(7) -0.0846(3) 0.065 Uiso 1 calc R .
H14B H 0.8941(6) 0.6209(7) -0.0262(3) 0.065 Uiso 1 calc R .
H14C H 1.0415(6) 0.6149(7) -0.0504(3) 0.065 Uiso 1 calc R .
C15 C 0.9573(6) 0.8863(7) -0.0567(3) 0.0416(15) Uani 1 d . .
H15A H 0.9372(6) 0.9738(7) -0.0779(3) 0.062 Uiso 1 calc R .
H15B H 1.0555(6) 0.8802(7) -0.0464(3) 0.062 Uiso 1 calc R .
H15C H 0.9080(6) 0.8862(7) -0.0223(3) 0.062 Uiso 1 calc R .
C16 C 0.9970(6) 0.7598(8) -0.1453(3) 0.0461(15) Uani 1 d . .
H16A H 0.9700(6) 0.6792(8) -0.1696(3) 0.069 Uiso 1 calc R .
H16B H 1.0941(6) 0.7523(8) -0.1330(3) 0.069 Uiso 1 calc R .
H16C H 0.9807(6) 0.8479(8) -0.1666(3) 0.069 Uiso 1 calc R .
C17 C 0.5187(6) 0.7863(6) -0.2468(2) 0.0409(15) Uani 1 d D .
C18 C 0.5957(10) 0.9036(10) -0.2759(3) 0.063(2) Uani 0.85 d PD 1
H18A H 0.6941(10) 0.8872(10) -0.2697(3) 0.095 Uiso 0.85 calc PR 1
H18B H 0.5731(10) 0.9955(10) -0.2600(3) 0.095 Uiso 0.85 calc PR 1
H18C H 0.5691(10) 0.9029(10) -0.3166(3) 0.095 Uiso 0.85 calc PR 1
C19 C 0.5559(11) 0.6454(9) -0.2735(3) 0.069(3) Uani 0.85 d PD 1
H19A H 0.6538(11) 0.6279(9) -0.2659(3) 0.103 Uiso 0.85 calc PR 1
H19B H 0.5335(11) 0.6493(9) -0.3145(3) 0.103 Uiso 0.85 calc PR 1
H19C H 0.5043(11) 0.5689(9) -0.2572(3) 0.103 Uiso 0.85 calc PR 1
C20 C 0.3700(8) 0.8166(14) -0.2576(3) 0.078(4) Uani 0.85 d PD 1
H20A H 0.3455(8) 0.8164(14) -0.2985(3) 0.117 Uiso 0.85 calc PR 1
H20B H 0.3496(8) 0.9095(14) -0.2420(3) 0.117 Uiso 0.85 calc PR 1
H20C H 0.3174(8) 0.7438(14) -0.2395(3) 0.117 Uiso 0.85 calc PR 1
C18' C 0.6263(36) 0.7880(46) -0.2879(18) 0.059(13) Uiso 0.15 d PD 2
H18D H 0.5834(36) 0.7892(46) -0.3265(18) 0.089 Uiso 0.15 calc PR 2
H18E H 0.6833(36) 0.7035(46) -0.2825(18) 0.089 Uiso 0.15 calc PR 2
H18F H 0.6830(36) 0.8726(46) -0.2816(18) 0.089 Uiso 0.15 calc PR 2
C19' C 0.4262(40) 0.6564(34) -0.2572(20) 0.059(13) Uiso 0.15 d PD 2
H19D H 0.3559(40) 0.6563(34) -0.2300(20) 0.089 Uiso 0.15 calc PR 2
H19E H 0.4810(40) 0.5701(34) -0.2525(20) 0.089 Uiso 0.15 calc PR 2
H19F H 0.3827(40) 0.6599(34) -0.2958(20) 0.089 Uiso 0.15 calc PR 2
C20' C 0.4253(49) 0.9162(39) -0.2581(31) 0.112(27) Uiso 0.15 d PD 2
H20D H 0.3541(49) 0.9162(39) -0.2313(31) 0.168 Uiso 0.15 calc PR 2
H20E H 0.3830(49) 0.9119(39) -0.2968(31) 0.168 Uiso 0.15 calc PR 2
H20F H 0.4795(49) 1.0029(39) -0.2532(31) 0.168 Uiso 0.15 calc PR 2

loop_
_atom_type_symbol
_atom_type_description
_atom_type_scat_dispersion_real
_atom_type_scat_dispersion_imag
_atom_type_scat_source
C C 0.0181 0.0091 'International Tables Vol C Tables 4.2.6.8 and 6.1.1.4'
H H 0.0000 0.0000 'International Tables Vol C Tables 4.2.6.8 and 6.1.1.4'
N N 0.0311 0.0180 'International Tables Vol C Tables 4.2.6.8 and 6.1.1.4'
O O 0.0492 0.0322 'International Tables Vol C Tables 4.2.6.8 and 6.1.1.4'
Cl Cl 0.3639 0.7018 'International Tables Vol C Tables 4.2.6.8 and 6.1.1.4'
Fe Fe -1.1336 3.1974 'International Tables Vol C Tables 4.2.6.8 and 6.1.1.4'

loop_
_geom_angle_atom_site_label_1
_geom_angle_atom_site_label_2
_geom_angle_atom_site_label_3
_geom_angle
O1 Fe N7 85.4(2)
O1 Fe Cl2 98.35(13)
N7 Fe Cl2 117.01(15)
O1 Fe Cl1 96.94(14)
N7 Fe Cl1 128.80(15)
Cl2 Fe Cl1 113.20(8)
O1 Fe N10 160.8(2)
N7 Fe N10 76.2(2)
Cl2 Fe N10 94.85(12)
Cl1 Fe N10 90.54(12)
C1 O1 Fe 136.4(3)
O1 C1 C6 120.0(5)
O1 C1 C2 121.0(5)
C6 C1 C2 119.1(5)
C3 C2 C1 116.9(5)
C3 C2 C13 123.3(4)
C1 C2 C13 119.9(4)
C2 C3 C4 125.4(5)
C5 C4 C3 116.9(5)
C5 C4 C17 122.0(5)
C3 C4 C17 121.2(5)
C4 C5 C6 121.0(5)
C1 C6 C5 120.8(5)
C1 C6 C7 122.2(5)
C5 C6 C7 116.9(5)
N7 C7 C6 126.5(5)
C7 N7 C8 115.8(4)
C7 N7 Fe 125.4(4)
C8 N7 Fe 118.3(3)
N7 C8 C9 107.6(5)
N10 C9 C8 109.3(5)
C11 N10 C9 110.8(5)
C11 N10 C12 108.7(5)
C9 N10 C12 109.5(5)
C11 N10 Fe 111.5(3)
C9 N10 Fe 102.6(3)
C12 N10 Fe 113.5(3)
C15 C13 C14 110.2(5)
C15 C13 C2 109.9(5)
C14 C13 C2 109.7(5)
C15 C13 C16 107.9(5)
C14 C13 C16 107.7(5)
C2 C13 C16 111.5(4)
C18' C17 C4 116.9(19)
C20 C17 C4 113.4(5)
C20 C17 C19 111.0(7)
C4 C17 C19 109.0(5)
C20 C17 C18 107.1(7)
C4 C17 C18 108.6(5)
C19 C17 C18 107.6(6)
C18' C17 C19' 110.2(17)
C4 C17 C19' 106.4(19)
C18' C17 C20' 108.7(18)
C4 C17 C20' 108.3(28)
C19' C17 C20' 105.7(18)

loop_
_geom_bond_atom_site_label_1
_geom_bond_atom_site_label_2
_geom_bond_distance
Fe O1 1.886(4)
Fe N7 2.071(4)
Fe Cl2 2.221(2)
Fe Cl1 2.236(2)
Fe N10 2.250(4)
O1 C1 1.319(6)
C1 C6 1.406(7)
C1 C2 1.430(7)
C2 C3 1.383(7)
C2 C13 1.538(6)
C3 C4 1.401(8)
C4 C5 1.377(8)
C4 C17 1.531(8)
C5 C6 1.415(8)
C6 C7 1.436(7)
C7 N7 1.294(7)
N7 C8 1.470(7)
C8 C9 1.522(8)
C9 N10 1.473(7)
N10 C11 1.472(7)
N10 C12 1.473(7)
C13 C15 1.519(8)
C13 C14 1.538(9)
C13 C16 1.540(7)
C17 C18' 1.49(2)
C17 C20 1.494(9)
C17 C19 1.531(9)
C17 C18 1.536(10)
C17 C19' 1.54(2)
C17 C20' 1.55(2)
